data_4082852
loop_
_publ_author_name
'Klitzke, Joice S.'
'Roisnel, Thierry'
'Kirillov, Evgeny'
'Casagrande, Osvaldo de L.'
'Carpentier, Jean-Fran\,cois'

_publ_section_title
;
 DiscreteO-Lactate and \b-Alkoxybutyrate Aluminum
 Pyridine--Bis(naphtholate) Complexes: Models for Mechanistic
 Investigations in the Ring-Opening Polymerization of Lactides and
 \b-Lactones
;
_journal_issue 20
_journal_name_full Organometallics
_journal_page_first 5693
_journal_paper_doi 10.1021/om401214q
_journal_volume 33
_journal_year 2014
_chemical_compound_source 'synthesis as described'
_chemical_formula_moiety 'C67 H54 Al N O5 Si2'
_chemical_formula_sum 'C67 H54 Al N O5 Si2'
_chemical_formula_weight 1036.27
_chemical_name_systematic
;
 ?
;
_space_group_IT_number 14
_symmetry_cell_setting monoclinic
_symmetry_Int_Tables_number 14
_symmetry_space_group_name_Hall '-P 2yn'
_symmetry_space_group_name_H-M 'P 1 21/n 1'
_atom_sites_solution_hydrogens geom
_atom_sites_solution_primary direct
_atom_sites_solution_secondary difmap
_audit_conform_dict_location ftp://ftp.iucr.org/pub/cif_core.dic
_audit_conform_dict_name cif_core.dic
_audit_conform_dict_version 2.3
_audit_creation_date 2010-12-09T15:46:18-00:00
_audit_creation_method 'WinGX routine CIF_UPDATE'
_cell_angle_alpha 90
_cell_angle_beta 109.358(4)
_cell_angle_gamma 90
_cell_formula_units_Z 4
_cell_length_a 12.9683(8)
_cell_length_b 28.3420(18)
_cell_length_c 18.6572(11)
_cell_measurement_reflns_used 2211
_cell_measurement_temperature 150(2)
_cell_measurement_theta_max 18.35
_cell_measurement_theta_min 2.72
_cell_measurement_wavelength 0.71073
_cell_volume 6469.7(7)
_computing_cell_refinement 'Bruker SMART (Bruker, 2002)'
_computing_data_collection 'Bruker SAINT (Bruker, 2002)'
_computing_data_reduction 'Bruker SAINT (Bruker, 2002)'
_computing_molecular_graphics 'Ortep-3 for Windows (Farrugia, 1997)'
_computing_publication_material
;
           WinGX publication routines (Farrugia, 1999),
           CRYSCAL (T. Roisnel, local program)
;
_computing_structure_refinement 'SHELXL-97 (Sheldrick, 1997)'
_computing_structure_solution 'SIR97 (Altomare et al., 1999))'
_diffrn_ambient_temperature 150(2)
_diffrn_detector 'CCD plate'
_diffrn_measured_fraction_theta_full 0.997
_diffrn_measured_fraction_theta_max 0.997
_diffrn_measurement_device_type 'APEXII, Bruker-AXS'
_diffrn_measurement_method 'CCD rotation images, thin slices'
_diffrn_radiation_monochromator graphite
_diffrn_radiation_probe x-ray
_diffrn_radiation_type MoK\a
_diffrn_radiation_wavelength 0.71073
_diffrn_reflns_av_R_equivalents 0.1547
_diffrn_reflns_av_unetI/netI 0.2375
_diffrn_reflns_limit_h_max 16
_diffrn_reflns_limit_h_min -15
_diffrn_reflns_limit_k_max 35
_diffrn_reflns_limit_k_min -36
_diffrn_reflns_limit_l_max 24
_diffrn_reflns_limit_l_min -24
_diffrn_reflns_number 58512
_diffrn_reflns_theta_full 27.43
_diffrn_reflns_theta_max 27.43
_diffrn_reflns_theta_min 3.1
_exptl_absorpt_coefficient_mu 0.113
_exptl_absorpt_correction_T_max 0.997
_exptl_absorpt_correction_T_min 0.684
_exptl_absorpt_correction_type multi-scan
_exptl_absorpt_process_details
;
  [Sheldrick, G.M. (2002). SADABS Bruker AXS Inc., Madison, Wisconsin, USA]
;
_exptl_crystal_colour yellow
_exptl_crystal_density_diffrn 1.064
_exptl_crystal_density_method 'not measured'
_exptl_crystal_description prism
_exptl_crystal_F_000 2176
_exptl_crystal_size_max 0.14
_exptl_crystal_size_mid 0.07
_exptl_crystal_size_min 0.03
_platon_squeeze_details
;
;
_refine_diff_density_max 1.217
_refine_diff_density_min -0.942
_refine_diff_density_rms 0.158
_refine_ls_extinction_coef 0.026(3)
_refine_ls_extinction_expression Fc^*^=kFc[1+0.001xFc^2^\l^3^/sin(2\q)]^-1/4^
_refine_ls_extinction_method SHELXL
_refine_ls_goodness_of_fit_ref 1.187
_refine_ls_hydrogen_treatment constr
_refine_ls_matrix_type full
_refine_ls_number_parameters 388
_refine_ls_number_reflns 14711
_refine_ls_number_restraints 0
_refine_ls_restrained_S_all 1.187
_refine_ls_R_factor_all 0.2685
_refine_ls_R_factor_gt 0.1623
_refine_ls_shift/su_max 0.001
_refine_ls_shift/su_mean 0
_refine_ls_structure_factor_coef Fsqd
_refine_ls_weighting_details 'calc w=1/[\s^2^(Fo^2^)+(0.2000P)^2^+0.0000P] where P=(Fo^2^+2Fc^2^)/3'
_refine_ls_weighting_scheme calc
_refine_ls_wR_factor_gt 0.422
_refine_ls_wR_factor_ref 0.4568
_reflns_number_gt 5568
_reflns_number_total 14711
_reflns_threshold_expression >2sigma(I)
_cod_data_source_file om401214q_si_001.cif
_cod_data_source_block complex4a
_cod_original_sg_symbol_H-M 'P 21/n'
_cod_database_code 4082852

loop_
_symmetry_equiv_pos_as_xyz
'x, y, z'
'-x+1/2, y+1/2, -z+1/2'
'-x, -y, -z'
'x-1/2, -y-1/2, z-1/2'

loop_
_atom_site_label
_atom_site_type_symbol
_atom_site_fract_x
_atom_site_fract_y
_atom_site_fract_z
_atom_site_U_iso_or_equiv
_atom_site_adp_type
_atom_site_occupancy
_atom_site_symmetry_multiplicity
_atom_site_calc_flag
_atom_site_refinement_flags
Al1 Al 0.8601(2) 0.16467(8) 0.84138(15) 0.0385(7) Uani 1 1 d .
Si1 Si 0.5680(2) 0.14168(8) 0.61610(13) 0.0376(6) Uani 1 1 d .
Si2 Si 1.14020(19) 0.04448(8) 0.91587(14) 0.0381(6) Uani 1 1 d .
O1 O 0.7289(4) 0.15037(18) 0.7767(3) 0.0338(13) Uani 1 1 d .
C2 C 0.6382(6) 0.1752(3) 0.7715(5) 0.0364(7) Uani 1 1 d .
C3 C 0.6253(6) 0.1953(3) 0.8364(5) 0.0364(7) Uani 1 1 d .
C4 C 0.5298(6) 0.2286(3) 0.8235(4) 0.0364(7) Uani 1 1 d .
C5 C 0.5198(6) 0.2602(3) 0.8807(5) 0.0364(7) Uani 1 1 d .
H5 H 0.5731 0.2596 0.93 0.044 Uiso 1 1 calc R
C6 C 0.4367(6) 0.2905(3) 0.8657(5) 0.0364(7) Uani 1 1 d .
H6 H 0.4325 0.3114 0.9045 0.044 Uiso 1 1 calc R
C7 C 0.3535(6) 0.2922(3) 0.7924(4) 0.0364(7) Uani 1 1 d .
H7 H 0.2932 0.3132 0.7829 0.044 Uiso 1 1 calc R
C8 C 0.3625(6) 0.2640(3) 0.7383(5) 0.0364(7) Uani 1 1 d .
H8 H 0.3086 0.2657 0.6893 0.044 Uiso 1 1 calc R
C9 C 0.4509(6) 0.2306(3) 0.7503(4) 0.0364(7) Uani 1 1 d .
C10 C 0.4643(6) 0.2027(3) 0.6929(5) 0.0364(7) Uani 1 1 d .
H10 H 0.4076 0.2029 0.6451 0.044 Uiso 1 1 calc R
C11 C 0.5556(6) 0.1743(3) 0.7007(5) 0.0364(7) Uani 1 1 d .
C12 C 0.4313(8) 0.1458(3) 0.5377(5) 0.0523(10) Uani 1 1 d .
C13 C 0.4018(8) 0.1831(3) 0.4845(5) 0.0523(10) Uani 1 1 d .
H13 H 0.4544 0.2069 0.4866 0.063 Uiso 1 1 calc R
C14 C 0.3024(8) 0.1865(3) 0.4311(5) 0.0523(10) Uani 1 1 d .
H14 H 0.2847 0.2123 0.3966 0.063 Uiso 1 1 calc R
C15 C 0.2288(8) 0.1523(3) 0.4280(5) 0.0523(10) Uani 1 1 d .
H15 H 0.1598 0.1544 0.389 0.063 Uiso 1 1 calc R
C16 C 0.2454(8) 0.1160(3) 0.4751(5) 0.0523(10) Uani 1 1 d .
H16 H 0.1895 0.0935 0.471 0.063 Uiso 1 1 calc R
C17 C 0.3500(8) 0.1119(3) 0.5322(6) 0.0523(10) Uani 1 1 d .
H17 H 0.3647 0.0862 0.5668 0.063 Uiso 1 1 calc R
C18 C 0.5920(8) 0.0769(3) 0.6371(6) 0.0570(11) Uani 1 1 d .
C19 C 0.5929(8) 0.0568(3) 0.7067(6) 0.0570(11) Uani 1 1 d .
H19 H 0.5918 0.0773 0.7468 0.068 Uiso 1 1 calc R
C20 C 0.5951(8) 0.0079(3) 0.7190(6) 0.0570(11) Uani 1 1 d .
H20 H 0.5942 -0.0051 0.7658 0.068 Uiso 1 1 calc R
C21 C 0.5987(8) -0.0209(3) 0.6589(6) 0.0570(11) Uani 1 1 d .
H21 H 0.599 -0.0541 0.6654 0.068 Uiso 1 1 calc R
C22 C 0.6018(8) -0.0038(3) 0.5925(6) 0.0570(11) Uani 1 1 d .
H22 H 0.6086 -0.025 0.5548 0.068 Uiso 1 1 calc R
C23 C 0.5951(8) 0.0451(3) 0.5782(6) 0.0570(11) Uani 1 1 d .
H23 H 0.5927 0.0568 0.53 0.068 Uiso 1 1 calc R
C24 C 0.6689(9) 0.1728(4) 0.5800(6) 0.0634(12) Uani 1 1 d .
C25 C 0.7130(8) 0.2156(4) 0.6093(6) 0.0634(12) Uani 1 1 d .
H25 H 0.7036 0.2268 0.6548 0.076 Uiso 1 1 calc R
C26 C 0.7712(8) 0.2429(4) 0.5738(6) 0.0634(12) Uani 1 1 d .
H26 H 0.7967 0.2731 0.5941 0.076 Uiso 1 1 calc R
C27 C 0.7918(9) 0.2285(4) 0.5138(6) 0.0634(12) Uani 1 1 d .
H27 H 0.8349 0.2472 0.4924 0.076 Uiso 1 1 calc R
C28 C 0.7491(8) 0.1840(4) 0.4802(6) 0.0634(12) Uani 1 1 d .
H28 H 0.7606 0.1732 0.4352 0.076 Uiso 1 1 calc R
C29 C 0.6910(9) 0.1576(4) 0.5153(6) 0.0634(12) Uani 1 1 d .
H29 H 0.6646 0.1275 0.4947 0.076 Uiso 1 1 calc R
O31 O 0.9400(4) 0.11584(18) 0.8856(3) 0.0359(13) Uani 1 1 d .
C32 C 1.0074(6) 0.1177(3) 0.9598(4) 0.0348(6) Uani 1 1 d .
C33 C 0.9802(6) 0.1441(3) 1.0129(4) 0.0348(6) Uani 1 1 d .
C34 C 1.0608(6) 0.1515(3) 1.0853(4) 0.0348(6) Uani 1 1 d .
C35 C 1.0560(7) 0.1858(3) 1.1404(4) 0.0348(6) Uani 1 1 d .
H35 H 0.9942 0.206 1.1289 0.042 Uiso 1 1 calc R
C36 C 1.1406(6) 0.1907(3) 1.2121(4) 0.0348(6) Uani 1 1 d .
H36 H 1.133 0.2121 1.2493 0.042 Uiso 1 1 calc R
C37 C 1.2312(6) 0.1644(3) 1.2257(4) 0.0348(6) Uani 1 1 d .
H37 H 1.289 0.1688 1.2723 0.042 Uiso 1 1 calc R
C38 C 1.2442(7) 0.1321(3) 1.1766(4) 0.0348(6) Uani 1 1 d .
H38 H 1.3084 0.1132 1.1905 0.042 Uiso 1 1 calc R
C39 C 1.1657(6) 0.1262(3) 1.1068(4) 0.0348(6) Uani 1 1 d .
C40 C 1.1729(6) 0.0928(3) 1.0493(4) 0.0348(6) Uani 1 1 d .
H40 H 1.2346 0.0724 1.0634 0.042 Uiso 1 1 calc R
C41 C 1.1054(6) 0.0879(3) 0.9819(4) 0.0348(6) Uani 1 1 d .
C42 C 1.2282(7) 0.0000(3) 0.9835(6) 0.0510(11) Uani 1 1 d .
C43 C 1.1912(7) -0.0212(3) 1.0397(6) 0.0510(11) Uani 1 1 d .
H43 H 1.1211 -0.0131 1.0415 0.061 Uiso 1 1 calc R
C44 C 1.2524(7) -0.0526(3) 1.0905(6) 0.0510(11) Uani 1 1 d .
H44 H 1.225 -0.0662 1.1271 0.061 Uiso 1 1 calc R
C45 C 1.3548(7) -0.0650(3) 1.0894(6) 0.0510(11) Uani 1 1 d .
H45 H 1.3973 -0.0872 1.1253 0.061 Uiso 1 1 calc R
C46 C 1.3961(7) -0.0457(3) 1.0370(6) 0.0510(11) Uani 1 1 d .
H46 H 1.467 -0.0538 1.0365 0.061 Uiso 1 1 calc R
C47 C 1.3317(7) -0.0143(3) 0.9856(6) 0.0510(11) Uani 1 1 d .
H47 H 1.3597 -0.0015 0.9487 0.061 Uiso 1 1 calc R
C48 C 1.0329(8) 0.0116(3) 0.8418(6) 0.0514(10) Uani 1 1 d .
C49 C 1.0250(8) -0.0372(3) 0.8391(6) 0.0514(10) Uani 1 1 d .
H49 H 1.0723 -0.054 0.8813 0.062 Uiso 1 1 calc R
C50 C 0.9586(8) -0.0626(3) 0.7838(6) 0.0514(10) Uani 1 1 d .
H50 H 0.9621 -0.096 0.7854 0.062 Uiso 1 1 calc R
C51 C 0.8836(8) -0.0396(3) 0.7232(6) 0.0514(10) Uani 1 1 d .
H51 H 0.8335 -0.0568 0.6828 0.062 Uiso 1 1 calc R
C52 C 0.8840(8) 0.0085(3) 0.7234(6) 0.0514(10) Uani 1 1 d .
H52 H 0.8325 0.0243 0.682 0.062 Uiso 1 1 calc R
C53 C 0.9527(8) 0.0346(3) 0.7783(6) 0.0514(10) Uani 1 1 d .
H53 H 0.9489 0.0681 0.7756 0.062 Uiso 1 1 calc R
C54 C 1.2298(8) 0.0769(3) 0.8700(5) 0.0499(11) Uani 1 1 d .
C55 C 1.2578(8) 0.1241(3) 0.8830(5) 0.0499(11) Uani 1 1 d .
H55 H 1.228 0.1416 0.9151 0.06 Uiso 1 1 calc R
C56 C 1.3277(8) 0.1474(3) 0.8513(5) 0.0499(11) Uani 1 1 d .
H56 H 1.3431 0.1801 0.8595 0.06 Uiso 1 1 calc R
C57 C 1.3739(8) 0.1205(3) 0.8072(5) 0.0499(11) Uani 1 1 d .
H57 H 1.4274 0.1341 0.7889 0.06 Uiso 1 1 calc R
C58 C 1.3429(8) 0.0751(3) 0.7902(5) 0.0499(11) Uani 1 1 d .
H58 H 1.3694 0.0582 0.7559 0.06 Uiso 1 1 calc R
C59 C 1.2729(7) 0.0527(3) 0.8222(5) 0.0499(11) Uani 1 1 d .
H59 H 1.2545 0.0205 0.811 0.06 Uiso 1 1 calc R
N61 N 0.8031(5) 0.1728(2) 0.9290(4) 0.0330(16) Uani 1 1 d .
C62 C 0.6949(6) 0.1828(3) 0.9138(5) 0.038(2) Uani 1 1 d .
C63 C 0.6492(6) 0.1776(3) 0.9735(4) 0.0335(19) Uani 1 1 d .
H63 H 0.5741 0.1846 0.9636 0.04 Uiso 1 1 calc R
C64 C 0.7102(7) 0.1630(3) 1.0433(5) 0.041(2) Uani 1 1 d .
H64 H 0.6787 0.1589 1.0822 0.049 Uiso 1 1 calc R
C65 C 0.8192(7) 0.1541(3) 1.0569(4) 0.041(2) Uani 1 1 d .
H65 H 0.8629 0.1444 1.1064 0.049 Uiso 1 1 calc R
C66 C 0.8692(7) 0.1587(3) 1.0001(4) 0.0340(19) Uani 1 1 d .
O71 O 0.9230(4) 0.15940(19) 0.7562(3) 0.0400(14) Uani 1 1 d .
C72 C 0.9755(15) 0.1940(4) 0.7545(9) 0.118(4) Uani 1 1 d .
C73 C 0.9909(15) 0.2328(4) 0.8150(9) 0.118(4) Uani 1 1 d .
H73 H 1.0629 0.2248 0.8538 0.141 Uiso 1 1 calc R
O74 O 0.9151(6) 0.2215(2) 0.8515(4) 0.076(3) Uani 1 1 d .
O75 O 1.0381(6) 0.2008(2) 0.7103(4) 0.062(2) Uani 1 1 d .
C76 C 1.0338(9) 0.1669(4) 0.6519(6) 0.070(3) Uani 1 1 d .
H76 H 0.9549 0.1604 0.6239 0.084 Uiso 1 1 calc R
C77 C 1.0855(10) 0.1228(5) 0.6744(8) 0.090(4) Uani 1 1 d .
H77A H 1.1649 0.1268 0.6903 0.134 Uiso 1 1 calc R
H77B H 1.0619 0.1007 0.6316 0.134 Uiso 1 1 calc R
H77C H 1.0653 0.1102 0.7169 0.134 Uiso 1 1 calc R
C78 C 1.0778(12) 0.1926(5) 0.5993(7) 0.107(5) Uani 1 1 d .
H78A H 1.0271 0.2178 0.574 0.161 Uiso 1 1 calc R
H78B H 1.0864 0.1706 0.5611 0.161 Uiso 1 1 calc R
H78C H 1.1489 0.2062 0.6279 0.161 Uiso 1 1 calc R
C79 C 0.9997(14) 0.2790(4) 0.8035(9) 0.118(4) Uani 1 1 d .
H79A H 1.0123 0.296 0.8514 0.176 Uiso 1 1 calc R
H79B H 0.932 0.2904 0.7657 0.176 Uiso 1 1 calc R
H79C H 1.0611 0.2845 0.785 0.176 Uiso 1 1 calc R

loop_
_atom_site_aniso_label
_atom_site_aniso_U_11
_atom_site_aniso_U_22
_atom_site_aniso_U_33
_atom_site_aniso_U_23
_atom_site_aniso_U_13
_atom_site_aniso_U_12
Al1 0.0429(16) 0.0354(14) 0.0469(16) -0.0016(12) 0.0276(13) 0.0011(12)
Si1 0.0423(14) 0.0366(13) 0.0416(14) 0.0003(11) 0.0242(11) 0.0009(11)
Si2 0.0390(14) 0.0328(13) 0.0523(15) -0.0017(11) 0.0283(12) -0.0029(10)
O1 0.025(3) 0.041(3) 0.037(3) 0.006(3) 0.013(2) 0.009(2)
C2 0.0314(14) 0.0417(16) 0.0374(14) -0.0008(12) 0.0135(11) -0.0002(11)
C3 0.0314(14) 0.0417(16) 0.0374(14) -0.0008(12) 0.0135(11) -0.0002(11)
C4 0.0314(14) 0.0417(16) 0.0374(14) -0.0008(12) 0.0135(11) -0.0002(11)
C5 0.0314(14) 0.0417(16) 0.0374(14) -0.0008(12) 0.0135(11) -0.0002(11)
C6 0.0314(14) 0.0417(16) 0.0374(14) -0.0008(12) 0.0135(11) -0.0002(11)
C7 0.0314(14) 0.0417(16) 0.0374(14) -0.0008(12) 0.0135(11) -0.0002(11)
C8 0.0314(14) 0.0417(16) 0.0374(14) -0.0008(12) 0.0135(11) -0.0002(11)
C9 0.0314(14) 0.0417(16) 0.0374(14) -0.0008(12) 0.0135(11) -0.0002(11)
C10 0.0314(14) 0.0417(16) 0.0374(14) -0.0008(12) 0.0135(11) -0.0002(11)
C11 0.0314(14) 0.0417(16) 0.0374(14) -0.0008(12) 0.0135(11) -0.0002(11)
C12 0.058(3) 0.049(2) 0.052(3) 0.0000(19) 0.020(2) 0.005(2)
C13 0.058(3) 0.049(2) 0.052(3) 0.0000(19) 0.020(2) 0.005(2)
C14 0.058(3) 0.049(2) 0.052(3) 0.0000(19) 0.020(2) 0.005(2)
C15 0.058(3) 0.049(2) 0.052(3) 0.0000(19) 0.020(2) 0.005(2)
C16 0.058(3) 0.049(2) 0.052(3) 0.0000(19) 0.020(2) 0.005(2)
C17 0.058(3) 0.049(2) 0.052(3) 0.0000(19) 0.020(2) 0.005(2)
C18 0.060(3) 0.042(2) 0.070(3) -0.010(2) 0.024(2) -0.005(2)
C19 0.060(3) 0.042(2) 0.070(3) -0.010(2) 0.024(2) -0.005(2)
C20 0.060(3) 0.042(2) 0.070(3) -0.010(2) 0.024(2) -0.005(2)
C21 0.060(3) 0.042(2) 0.070(3) -0.010(2) 0.024(2) -0.005(2)
C22 0.060(3) 0.042(2) 0.070(3) -0.010(2) 0.024(2) -0.005(2)
C23 0.060(3) 0.042(2) 0.070(3) -0.010(2) 0.024(2) -0.005(2)
C24 0.066(3) 0.078(3) 0.054(3) 0.003(2) 0.031(2) -0.014(2)
C25 0.066(3) 0.078(3) 0.054(3) 0.003(2) 0.031(2) -0.014(2)
C26 0.066(3) 0.078(3) 0.054(3) 0.003(2) 0.031(2) -0.014(2)
C27 0.066(3) 0.078(3) 0.054(3) 0.003(2) 0.031(2) -0.014(2)
C28 0.066(3) 0.078(3) 0.054(3) 0.003(2) 0.031(2) -0.014(2)
C29 0.066(3) 0.078(3) 0.054(3) 0.003(2) 0.031(2) -0.014(2)
O31 0.040(3) 0.041(3) 0.030(3) -0.004(3) 0.017(3) -0.002(3)
C32 0.0341(14) 0.0409(15) 0.0320(13) 0.0010(12) 0.0144(11) 0.0005(12)
C33 0.0341(14) 0.0409(15) 0.0320(13) 0.0010(12) 0.0144(11) 0.0005(12)
C34 0.0341(14) 0.0409(15) 0.0320(13) 0.0010(12) 0.0144(11) 0.0005(12)
C35 0.0341(14) 0.0409(15) 0.0320(13) 0.0010(12) 0.0144(11) 0.0005(12)
C36 0.0341(14) 0.0409(15) 0.0320(13) 0.0010(12) 0.0144(11) 0.0005(12)
C37 0.0341(14) 0.0409(15) 0.0320(13) 0.0010(12) 0.0144(11) 0.0005(12)
C38 0.0341(14) 0.0409(15) 0.0320(13) 0.0010(12) 0.0144(11) 0.0005(12)
C39 0.0341(14) 0.0409(15) 0.0320(13) 0.0010(12) 0.0144(11) 0.0005(12)
C40 0.0341(14) 0.0409(15) 0.0320(13) 0.0010(12) 0.0144(11) 0.0005(12)
C41 0.0341(14) 0.0409(15) 0.0320(13) 0.0010(12) 0.0144(11) 0.0005(12)
C42 0.040(2) 0.038(2) 0.081(3) 0.0102(19) 0.027(2) 0.0076(17)
C43 0.040(2) 0.038(2) 0.081(3) 0.0102(19) 0.027(2) 0.0076(17)
C44 0.040(2) 0.038(2) 0.081(3) 0.0102(19) 0.027(2) 0.0076(17)
C45 0.040(2) 0.038(2) 0.081(3) 0.0102(19) 0.027(2) 0.0076(17)
C46 0.040(2) 0.038(2) 0.081(3) 0.0102(19) 0.027(2) 0.0076(17)
C47 0.040(2) 0.038(2) 0.081(3) 0.0102(19) 0.027(2) 0.0076(17)
C48 0.051(3) 0.038(2) 0.071(3) -0.0097(19) 0.028(2) -0.0042(18)
C49 0.051(3) 0.038(2) 0.071(3) -0.0097(19) 0.028(2) -0.0042(18)
C50 0.051(3) 0.038(2) 0.071(3) -0.0097(19) 0.028(2) -0.0042(18)
C51 0.051(3) 0.038(2) 0.071(3) -0.0097(19) 0.028(2) -0.0042(18)
C52 0.051(3) 0.038(2) 0.071(3) -0.0097(19) 0.028(2) -0.0042(18)
C53 0.051(3) 0.038(2) 0.071(3) -0.0097(19) 0.028(2) -0.0042(18)
C54 0.056(3) 0.044(2) 0.062(3) 0.011(2) 0.035(2) 0.0001(19)
C55 0.056(3) 0.044(2) 0.062(3) 0.011(2) 0.035(2) 0.0001(19)
C56 0.056(3) 0.044(2) 0.062(3) 0.011(2) 0.035(2) 0.0001(19)
C57 0.056(3) 0.044(2) 0.062(3) 0.011(2) 0.035(2) 0.0001(19)
C58 0.056(3) 0.044(2) 0.062(3) 0.011(2) 0.035(2) 0.0001(19)
C59 0.056(3) 0.044(2) 0.062(3) 0.011(2) 0.035(2) 0.0001(19)
N61 0.027(4) 0.029(4) 0.048(4) 0.004(3) 0.019(3) 0.007(3)
C62 0.025(4) 0.036(5) 0.058(6) -0.003(4) 0.021(4) 0.001(4)
C63 0.028(4) 0.043(5) 0.031(4) 0.014(4) 0.012(4) 0.015(4)
C64 0.030(5) 0.045(5) 0.052(6) -0.005(4) 0.022(4) -0.004(4)
C65 0.048(6) 0.048(5) 0.024(4) -0.028(4) 0.009(4) -0.019(4)
C66 0.050(5) 0.025(4) 0.030(4) 0.000(3) 0.017(4) -0.006(4)
O71 0.041(3) 0.035(3) 0.053(4) 0.001(3) 0.028(3) -0.001(3)
C72 0.207(9) 0.057(4) 0.152(8) -0.016(5) 0.144(8) -0.009(6)
C73 0.207(9) 0.057(4) 0.152(8) -0.016(5) 0.144(8) -0.009(6)
O74 0.119(6) 0.032(4) 0.121(6) -0.005(4) 0.098(6) -0.010(4)
O75 0.078(5) 0.052(4) 0.082(5) -0.003(4) 0.062(4) -0.002(3)
C76 0.051(7) 0.107(9) 0.070(7) -0.024(7) 0.043(6) -0.022(7)
C77 0.053(8) 0.113(11) 0.095(10) 0.015(8) 0.014(7) 0.007(7)
C78 0.114(11) 0.152(13) 0.087(9) -0.044(9) 0.075(9) -0.062(10)
C79 0.207(9) 0.057(4) 0.152(8) -0.016(5) 0.144(8) -0.009(6)

loop_
_atom_type_symbol
_atom_type_description
_atom_type_scat_dispersion_real
_atom_type_scat_dispersion_imag
_atom_type_scat_source
C C 0.0033 0.0016 'International Tables Vol C Tables 4.2.6.8 and 6.1.1.4'
H H 0 0 'International Tables Vol C Tables 4.2.6.8 and 6.1.1.4'
N N 0.0061 0.0033 'International Tables Vol C Tables 4.2.6.8 and 6.1.1.4'
O O 0.0106 0.006 'International Tables Vol C Tables 4.2.6.8 and 6.1.1.4'
Al Al 0.0645 0.0514 'International Tables Vol C Tables 4.2.6.8 and 6.1.1.4'
Si Si 0.0817 0.0704 'International Tables Vol C Tables 4.2.6.8 and 6.1.1.4'

loop_
_geom_angle_atom_site_label_1
_geom_angle_atom_site_label_2
_geom_angle_atom_site_label_3
_geom_angle
O74 Al1 O31 121.2(4)
O74 Al1 O1 123.3(4)
O31 Al1 O1 114.9(3)
O74 Al1 O71 84.1(3)
O31 Al1 O71 89.0(2)
O1 Al1 O71 89.7(2)
O74 Al1 N61 93.1(3)
O31 Al1 N61 91.5(3)
O1 Al1 N61 92.9(3)
O71 Al1 N61 176.9(3)
C24 Si1 C18 116.5(5)
C24 Si1 C11 109.4(4)
C18 Si1 C11 111.0(4)
C24 Si1 C12 106.2(4)
C18 Si1 C12 105.7(4)
C11 Si1 C12 107.4(4)
C48 Si2 C42 107.6(4)
C48 Si2 C54 109.2(4)
C42 Si2 C54 107.5(4)
C48 Si2 C41 121.9(4)
C42 Si2 C41 102.8(4)
C54 Si2 C41 107.0(4)
C2 O1 Al1 123.2(5)
O1 C2 C3 120.2(7)
O1 C2 C11 115.9(7)
C3 C2 C11 123.5(7)
C2 C3 C62 122.8(7)
C2 C3 C4 116.4(7)
C62 C3 C4 120.7(7)
C9 C4 C5 118.8(7)
C9 C4 C3 118.1(7)
C5 C4 C3 123.0(7)
C6 C5 C4 120.9(8)
C6 C5 H5 119.5
C4 C5 H5 119.5
C5 C6 C7 121.4(8)
C5 C6 H6 119.3
C7 C6 H6 119.3
C8 C7 C6 118.5(8)
C8 C7 H7 120.7
C6 C7 H7 120.7
C7 C8 C9 123.0(8)
C7 C8 H8 118.5
C9 C8 H8 118.5
C10 C9 C4 119.2(7)
C10 C9 C8 123.3(8)
C4 C9 C8 117.3(7)
C9 C10 C11 124.5(8)
C9 C10 H10 117.7
C11 C10 H10 117.7
C10 C11 C2 116.4(7)
C10 C11 Si1 120.1(6)
C2 C11 Si1 123.3(6)
C17 C12 C13 116.0(9)
C17 C12 Si1 120.1(7)
C13 C12 Si1 123.8(7)
C14 C13 C12 122.9(9)
C14 C13 H13 118.5
C12 C13 H13 118.5
C13 C14 C15 118.1(10)
C13 C14 H14 121
C15 C14 H14 121
C16 C15 C14 125.0(10)
C16 C15 H15 117.5
C14 C15 H15 117.5
C15 C16 C17 117.8(9)
C15 C16 H16 121.1
C17 C16 H16 121.1
C12 C17 C16 120.2(9)
C12 C17 H17 119.9
C16 C17 H17 119.9
C19 C18 C23 117.1(9)
C19 C18 Si1 122.4(7)
C23 C18 Si1 120.0(8)
C20 C19 C18 122.8(9)
C20 C19 H19 118.6
C18 C19 H19 118.6
C21 C20 C19 116.6(9)
C21 C20 H20 121.7
C19 C20 H20 121.7
C22 C21 C20 123.4(9)
C22 C21 H21 118.3
C20 C21 H21 118.3
C21 C22 C23 120.6(9)
C21 C22 H22 119.7
C23 C22 H22 119.7
C22 C23 C18 119.4(9)
C22 C23 H23 120.3
C18 C23 H23 120.3
C25 C24 C29 116.1(9)
C25 C24 Si1 121.3(7)
C29 C24 Si1 122.0(8)
C24 C25 C26 121.3(9)
C24 C25 H25 119.3
C26 C25 H25 119.3
C27 C26 C25 122.2(11)
C27 C26 H26 118.9
C25 C26 H26 118.9
C26 C27 C28 119.6(9)
C26 C27 H27 120.2
C28 C27 H27 120.2
C29 C28 C27 117.6(9)
C29 C28 H28 121.2
C27 C28 H28 121.2
C28 C29 C24 123.0(10)
C28 C29 H29 118.5
C24 C29 H29 118.5
C32 O31 Al1 121.4(5)
O31 C32 C33 121.2(7)
O31 C32 C41 117.6(6)
C33 C32 C41 121.0(7)
C32 C33 C34 118.7(7)
C32 C33 C66 121.1(7)
C34 C33 C66 119.6(7)
C33 C34 C35 126.1(7)
C33 C34 C39 120.5(7)
C35 C34 C39 113.1(7)
C36 C35 C34 122.5(7)
C36 C35 H35 118.7
C34 C35 H35 118.7
C37 C36 C35 118.3(7)
C37 C36 H36 120.9
C35 C36 H36 120.9
C36 C37 C38 123.4(8)
C36 C37 H37 118.3
C38 C37 H37 118.3
C37 C38 C39 120.5(8)
C37 C38 H38 119.7
C39 C38 H38 119.7
C38 C39 C40 124.8(7)
C38 C39 C34 121.8(7)
C40 C39 C34 113.3(7)
C41 C40 C39 127.1(8)
C41 C40 H40 116.4
C39 C40 H40 116.4
C40 C41 C32 117.5(7)
C40 C41 Si2 118.4(6)
C32 C41 Si2 124.1(6)
C47 C42 C43 114.4(8)
C47 C42 Si2 125.5(7)
C43 C42 Si2 120.0(6)
C44 C43 C42 122.2(8)
C44 C43 H43 118.9
C42 C43 H43 118.9
C43 C44 C45 120.1(9)
C43 C44 H44 119.9
C45 C44 H44 119.9
C46 C45 C44 120.9(9)
C46 C45 H45 119.6
C44 C45 H45 119.6
C47 C46 C45 117.7(8)
C47 C46 H46 121.1
C45 C46 H46 121.2
C46 C47 C42 124.7(9)
C46 C47 H47 117.7
C42 C47 H47 117.7
C49 C48 C53 113.3(9)
C49 C48 Si2 123.8(8)
C53 C48 Si2 122.8(7)
C50 C49 C48 126.5(10)
C50 C49 H49 116.8
C48 C49 H49 116.8
C49 C50 C51 118.9(9)
C49 C50 H50 120.6
C51 C50 H50 120.6
C52 C51 C50 117.8(9)
C52 C51 H51 121.1
C50 C51 H51 121.1
C53 C52 C51 123.9(10)
C53 C52 H52 118
C51 C52 H52 118
C52 C53 C48 119.6(9)
C52 C53 H53 120.2
C48 C53 H53 120.2
C59 C54 C55 117.0(8)
C59 C54 Si2 119.5(7)
C55 C54 Si2 123.5(6)
C54 C55 C56 123.2(8)
C54 C55 H55 118.4
C56 C55 H55 118.4
C57 C56 C55 117.2(8)
C57 C56 H56 121.4
C55 C56 H56 121.4
C58 C57 C56 120.4(8)
C58 C57 H57 119.8
C56 C57 H57 119.8
C57 C58 C59 121.1(8)
C57 C58 H58 119.4
C59 C58 H58 119.4
C54 C59 C58 120.8(9)
C54 C59 H59 119.6
C58 C59 H59 119.6
C62 N61 C66 121.9(6)
C62 N61 Al1 118.9(6)
C66 N61 Al1 117.9(5)
N61 C62 C63 118.6(7)
N61 C62 C3 120.5(7)
C63 C62 C3 120.7(7)
C64 C63 C62 121.4(7)
C64 C63 H63 119.3
C62 C63 H63 119.3
C63 C64 C65 118.4(7)
C63 C64 H64 120.8
C65 C64 H64 120.8
C64 C65 C66 122.8(8)
C64 C65 H65 118.6
C66 C65 H65 118.6
N61 C66 C65 116.9(7)
N61 C66 C33 120.8(6)
C65 C66 C33 121.9(7)
C72 O71 Al1 109.9(7)
O71 C72 O75 126.4(10)
O71 C72 C73 120.1(10)
O75 C72 C73 112.8(11)
C79 C73 O74 114.3(10)
C79 C73 C72 125.3(13)
O74 C73 C72 104.5(10)
C79 C73 H73 103.4
O74 C73 H73 103.4
C72 C73 H73 103.4
C73 O74 Al1 119.0(6)
C72 O75 C76 119.1(8)
C77 C76 O75 118.1(11)
C77 C76 C78 112.5(10)
O75 C76 C78 104.3(9)
C77 C76 H76 107.1
O75 C76 H76 107.1
C78 C76 H76 107.1
C76 C77 H77A 109.5
C76 C77 H77B 109.5
H77A C77 H77B 109.5
C76 C77 H77C 109.5
H77A C77 H77C 109.5
H77B C77 H77C 109.5
C76 C78 H78A 109.5
C76 C78 H78B 109.5
H78A C78 H78B 109.5
C76 C78 H78C 109.5
H78A C78 H78C 109.5
H78B C78 H78C 109.5
C73 C79 H79A 109.5
C73 C79 H79B 109.5
H79A C79 H79B 109.5
C73 C79 H79C 109.5
H79A C79 H79C 109.5
H79B C79 H79C 109.5

loop_
_geom_bond_atom_site_label_1
_geom_bond_atom_site_label_2
_geom_bond_distance
Al1 O74 1.745(6)
Al1 O31 1.761(6)
Al1 O1 1.777(6)
Al1 O71 2.018(5)
Al1 N61 2.018(6)
Si1 C24 1.879(9)
Si1 C18 1.880(10)
Si1 C11 1.881(8)
Si1 C12 1.891(10)
Si2 C48 1.854(10)
Si2 C42 1.878(10)
Si2 C54 1.893(8)
Si2 C41 1.899(8)
O1 C2 1.346(9)
C2 C3 1.398(11)
C2 C11 1.399(11)
C3 C62 1.470(12)
C3 C4 1.512(11)
C4 C9 1.411(11)
C4 C5 1.431(11)
C5 C6 1.333(11)
C5 H5 0.95
C6 C7 1.436(11)
C6 H6 0.95
C7 C8 1.324(10)
C7 H7 0.95
C8 C9 1.445(11)
C8 H8 0.95
C9 C10 1.387(10)
C10 C11 1.398(11)
C10 H10 0.95
C12 C17 1.406(13)
C12 C13 1.413(13)
C13 C14 1.346(13)
C13 H13 0.95
C14 C15 1.348(12)
C14 H14 0.95
C15 C16 1.323(12)
C15 H15 0.95
C16 C17 1.425(13)
C16 H16 0.95
C17 H17 0.95
C18 C19 1.415(13)
C18 C23 1.434(13)
C19 C20 1.405(13)
C19 H19 0.95
C20 C21 1.400(13)
C20 H20 0.95
C21 C22 1.342(13)
C21 H21 0.95
C22 C23 1.409(13)
C22 H22 0.95
C23 H23 0.95
C24 C25 1.374(14)
C24 C29 1.399(13)
C25 C26 1.393(12)
C25 H25 0.95
C26 C27 1.299(12)
C26 H26 0.95
C27 C28 1.436(14)
C27 H27 0.95
C28 C29 1.373(12)
C28 H28 0.95
C29 H29 0.95
O31 C32 1.372(9)
C32 C33 1.376(10)
C32 C41 1.467(11)
C33 C34 1.423(11)
C33 C66 1.440(11)
C34 C35 1.430(11)
C34 C39 1.472(11)
C35 C36 1.428(11)
C35 H35 0.95
C36 C37 1.343(10)
C36 H36 0.95
C37 C38 1.344(10)
C37 H37 0.95
C38 C39 1.373(11)
C38 H38 0.95
C39 C40 1.456(11)
C40 C41 1.279(11)
C40 H40 0.95
C42 C47 1.390(11)
C42 C43 1.424(12)
C43 C44 1.349(12)
C43 H43 0.95
C44 C45 1.380(11)
C44 H44 0.95
C45 C46 1.374(12)
C45 H45 0.95
C46 C47 1.370(12)
C46 H46 0.95
C47 H47 0.95
C48 C49 1.386(12)
C48 C53 1.447(13)
C49 C50 1.318(12)
C49 H49 0.95
C50 C51 1.386(13)
C50 H50 0.95
C51 C52 1.362(12)
C51 H51 0.95
C52 C53 1.337(13)
C52 H52 0.95
C53 H53 0.95
C54 C59 1.380(12)
C54 C55 1.389(12)
C55 C56 1.402(11)
C55 H55 0.95
C56 C57 1.395(12)
C56 H56 0.95
C57 C58 1.354(12)
C57 H57 0.95
C58 C59 1.395(11)
C58 H58 0.95
C59 H59 0.95
N61 C62 1.365(9)
N61 C66 1.379(10)
C62 C63 1.433(10)
C63 C64 1.345(11)
C63 H63 0.95
C64 C65 1.374(11)
C64 H64 0.95
C65 C66 1.420(10)
C65 H65 0.95
O71 C72 1.200(14)
C72 O75 1.350(12)
C72 C73 1.540(17)
C73 C79 1.338(15)
C73 O74 1.407(12)
C73 H73 1
O75 C76 1.441(12)
C76 C77 1.415(16)
C76 C78 1.480(14)
C76 H76 1
C77 H77A 0.98
C77 H77B 0.98
C77 H77C 0.98
C78 H78A 0.98
C78 H78B 0.98
C78 H78C 0.98
C79 H79A 0.98
C79 H79B 0.98
C79 H79C 0.98

loop_
_geom_torsion_atom_site_label_1
_geom_torsion_atom_site_label_2
_geom_torsion_atom_site_label_3
_geom_torsion_atom_site_label_4
_geom_torsion
O74 Al1 O1 C2 -48.9(6)
O31 Al1 O1 C2 139.6(5)
O71 Al1 O1 C2 -131.6(6)
N61 Al1 O1 C2 46.6(6)
Al1 O1 C2 C3 -34.8(9)
Al1 O1 C2 C11 152.6(6)
O1 C2 C3 C62 -13.3(12)
C11 C2 C3 C62 158.7(8)
O1 C2 C3 C4 171.0(7)
C11 C2 C3 C4 -17.0(11)
C2 C3 C4 C9 10.9(11)
C62 C3 C4 C9 -164.9(7)
C2 C3 C4 C5 -164.8(7)
C62 C3 C4 C5 19.4(11)
C9 C4 C5 C6 1.1(11)
C3 C4 C5 C6 176.8(7)
C4 C5 C6 C7 0.9(12)
C5 C6 C7 C8 -2.3(11)
C6 C7 C8 C9 1.8(12)
C5 C4 C9 C10 175.1(7)
C3 C4 C9 C10 -0.9(11)
C5 C4 C9 C8 -1.6(11)
C3 C4 C9 C8 -177.5(7)
C7 C8 C9 C10 -176.3(8)
C7 C8 C9 C4 0.1(12)
C4 C9 C10 C11 -4.4(12)
C8 C9 C10 C11 172.0(7)
C9 C10 C11 C2 -0.7(12)
C9 C10 C11 Si1 -175.5(6)
O1 C2 C11 C10 -175.6(7)
C3 C2 C11 C10 12.1(12)
O1 C2 C11 Si1 -1.0(10)
C3 C2 C11 Si1 -173.3(6)
C24 Si1 C11 C10 103.6(7)
C18 Si1 C11 C10 -126.3(7)
C12 Si1 C11 C10 -11.3(8)
C24 Si1 C11 C2 -70.8(8)
C18 Si1 C11 C2 59.3(8)
C12 Si1 C11 C2 174.3(7)
C24 Si1 C12 C17 154.6(7)
C18 Si1 C12 C17 30.3(8)
C11 Si1 C12 C17 -88.3(8)
C24 Si1 C12 C13 -28.7(9)
C18 Si1 C12 C13 -153.1(7)
C11 Si1 C12 C13 88.3(8)
C17 C12 C13 C14 -0.4(13)
Si1 C12 C13 C14 -177.1(7)
C12 C13 C14 C15 -0.9(14)
C13 C14 C15 C16 2.2(14)
C14 C15 C16 C17 -1.9(14)
C13 C12 C17 C16 0.6(13)
Si1 C12 C17 C16 177.5(6)
C15 C16 C17 C12 0.5(13)
C24 Si1 C18 C19 129.9(9)
C11 Si1 C18 C19 3.7(10)
C12 Si1 C18 C19 -112.4(9)
C24 Si1 C18 C23 -58.8(10)
C11 Si1 C18 C23 175.0(7)
C12 Si1 C18 C23 58.8(9)
C23 C18 C19 C20 -0.8(15)
Si1 C18 C19 C20 170.7(8)
C18 C19 C20 C21 1.2(15)
C19 C20 C21 C22 1.1(15)
C20 C21 C22 C23 -3.7(16)
C21 C22 C23 C18 4.0(15)
C19 C18 C23 C22 -1.7(14)
Si1 C18 C23 C22 -173.5(7)
C18 Si1 C24 C25 -133.6(9)
C11 Si1 C24 C25 -6.7(11)
C12 Si1 C24 C25 109.0(10)
C18 Si1 C24 C29 55.9(11)
C11 Si1 C24 C29 -177.2(9)
C12 Si1 C24 C29 -61.5(10)
C29 C24 C25 C26 3.2(16)
Si1 C24 C25 C26 -167.8(8)
C24 C25 C26 C27 -3.7(18)
C25 C26 C27 C28 3.2(17)
C26 C27 C28 C29 -2.5(16)
C27 C28 C29 C24 2.3(17)
C25 C24 C29 C28 -2.7(17)
Si1 C24 C29 C28 168.3(9)
O74 Al1 O31 C32 45.0(6)
O1 Al1 O31 C32 -143.4(5)
O71 Al1 O31 C32 127.4(5)
N61 Al1 O31 C32 -49.5(5)
Al1 O31 C32 C33 33.2(9)
Al1 O31 C32 C41 -151.2(5)
O31 C32 C33 C34 -169.1(7)
C41 C32 C33 C34 15.4(11)
O31 C32 C33 C66 19.3(11)
C41 C32 C33 C66 -156.2(7)
C32 C33 C34 C35 165.2(7)
C66 C33 C34 C35 -23.1(12)
C32 C33 C34 C39 -8.3(11)
C66 C33 C34 C39 163.3(7)
C33 C34 C35 C36 179.7(7)
C39 C34 C35 C36 -6.3(10)
C34 C35 C36 C37 4.8(11)
C35 C36 C37 C38 -3.1(12)
C36 C37 C38 C39 3.6(12)
C37 C38 C39 C40 178.9(7)
C37 C38 C39 C34 -5.5(12)
C33 C34 C39 C38 -179.0(7)
C35 C34 C39 C38 6.6(11)
C33 C34 C39 C40 -3.0(10)
C35 C34 C39 C40 -177.3(6)
C38 C39 C40 C41 -175.5(8)
C34 C39 C40 C41 8.6(12)
C39 C40 C41 C32 -2.3(12)
C39 C40 C41 Si2 175.5(6)
O31 C32 C41 C40 174.0(7)
C33 C32 C41 C40 -10.4(11)
O31 C32 C41 Si2 -3.7(10)
C33 C32 C41 Si2 171.9(6)
C48 Si2 C41 C40 148.3(7)
C42 Si2 C41 C40 27.9(7)
C54 Si2 C41 C40 -85.2(7)
C48 Si2 C41 C32 -34.0(8)
C42 Si2 C41 C32 -154.4(6)
C54 Si2 C41 C32 92.5(7)
C48 Si2 C42 C47 103.2(9)
C54 Si2 C42 C47 -14.3(10)
C41 Si2 C42 C47 -127.0(9)
C48 Si2 C42 C43 -78.2(8)
C54 Si2 C42 C43 164.3(8)
C41 Si2 C42 C43 51.6(8)
C47 C42 C43 C44 0.1(14)
Si2 C42 C43 C44 -178.6(8)
C42 C43 C44 C45 0.2(15)
C43 C44 C45 C46 0.1(15)
C44 C45 C46 C47 -0.9(14)
C45 C46 C47 C42 1.3(15)
C43 C42 C47 C46 -0.9(15)
Si2 C42 C47 C46 177.7(8)
C42 Si2 C48 C49 -1.4(9)
C54 Si2 C48 C49 115.0(8)
C41 Si2 C48 C49 -119.4(7)
C42 Si2 C48 C53 -177.4(7)
C54 Si2 C48 C53 -61.0(8)
C41 Si2 C48 C53 64.5(8)
C53 C48 C49 C50 4.4(13)
Si2 C48 C49 C50 -172.0(7)
C48 C49 C50 C51 -3.9(14)
C49 C50 C51 C52 1.2(13)
C50 C51 C52 C53 0.3(13)
C51 C52 C53 C48 0.5(14)
C49 C48 C53 C52 -2.5(12)
Si2 C48 C53 C52 173.9(7)
C48 Si2 C54 C59 -50.1(9)
C42 Si2 C54 C59 66.4(9)
C41 Si2 C54 C59 176.2(8)
C48 Si2 C54 C55 131.5(9)
C42 Si2 C54 C55 -112.0(9)
C41 Si2 C54 C55 -2.2(10)
C59 C54 C55 C56 -1.1(15)
Si2 C54 C55 C56 177.4(8)
C54 C55 C56 C57 -2.7(15)
C55 C56 C57 C58 6.4(14)
C56 C57 C58 C59 -6.4(15)
C55 C54 C59 C58 1.3(14)
Si2 C54 C59 C58 -177.2(7)
C57 C58 C59 C54 2.4(15)
O74 Al1 N61 C62 100.5(6)
O31 Al1 N61 C62 -138.2(6)
O1 Al1 N61 C62 -23.1(6)
O71 Al1 N61 C62 122(5)
O74 Al1 N61 C66 -92.4(6)
O31 Al1 N61 C66 29.0(6)
O1 Al1 N61 C66 144.0(5)
O71 Al1 N61 C66 -71(5)
C66 N61 C62 C63 -1.1(11)
Al1 N61 C62 C63 165.5(6)
C66 N61 C62 C3 -176.8(7)
Al1 N61 C62 C3 -10.2(10)
C2 C3 C62 N61 35.4(12)
C4 C3 C62 N61 -149.0(7)
C2 C3 C62 C63 -140.1(8)
C4 C3 C62 C63 35.4(11)
N61 C62 C63 C64 -0.3(12)
C3 C62 C63 C64 175.3(8)
C62 C63 C64 C65 1.5(12)
C63 C64 C65 C66 -1.4(12)
C62 N61 C66 C65 1.2(10)
Al1 N61 C66 C65 -165.5(5)
C62 N61 C66 C33 174.2(7)
Al1 N61 C66 C33 7.5(9)
C64 C65 C66 N61 0.1(11)
C64 C65 C66 C33 -172.9(8)
C32 C33 C66 N61 -38.9(11)
C34 C33 C66 N61 149.6(7)
C32 C33 C66 C65 133.8(8)
C34 C33 C66 C65 -37.7(11)
O74 Al1 O71 C72 5.7(11)
O31 Al1 O71 C72 -115.8(10)
O1 Al1 O71 C72 129.2(10)
N61 Al1 O71 C72 -16(6)
Al1 O71 C72 O75 172.9(14)
Al1 O71 C72 C73 3.0(19)
O71 C72 C73 C79 -147.2(17)
O75 C72 C73 C79 42(3)
O71 C72 C73 O74 -12(2)
O75 C72 C73 O74 176.4(12)
C79 C73 O74 Al1 158.0(13)
C72 C73 O74 Al1 17.5(16)
O31 Al1 O74 C73 71.2(11)
O1 Al1 O74 C73 -99.7(10)
O71 Al1 O74 C73 -14.0(10)
N61 Al1 O74 C73 164.8(10)
O71 C72 O75 C76 8(2)
C73 C72 O75 C76 178.9(12)
C72 O75 C76 C77 -73.8(14)
C72 O75 C76 C78 160.5(12)

loop_
_platon_squeeze_void_nr
_platon_squeeze_void_average_x
_platon_squeeze_void_average_y
_platon_squeeze_void_average_z
_platon_squeeze_void_volume
_platon_squeeze_void_count_electrons
_platon_squeeze_void_content
1 0.000 0.000 0.500 691 139 ' '
2 0.500 0.500 1.000 691 140 ' '
